data_7715974
loop_
_publ_author_name
'Zender, Elena'
'Valverde, Danillo'
'Neubaur, Robert'
'Karger, Sebastian'
'Virovets, Alexander'
'Bolte, Michael'
'Lerner, Hans-Wolfram'
'Olivier, Yoann'
'Wagner, Matthias'

_publ_section_title
;
 Borylation and rearrangement reactions of azasilaanthracenes to afford
 B,N-doped nanographenes.
;
_journal_issue 22
_journal_name_full 'Dalton transactions (Cambridge, England : 2003)'
_journal_page_first 9294
_journal_page_last 9300
_journal_paper_doi 10.1039/d4dt01166j
_journal_volume 53
_journal_year 2024
_chemical_formula_moiety 'C48 H45 N3 Si3'
_chemical_formula_sum 'C48 H45 N3 Si3'
_chemical_formula_weight 748.14
_space_group_crystal_system hexagonal
_space_group_IT_number 176
_space_group_name_Hall '-P 6c'
_space_group_name_H-M_alt 'P 63/m'
_atom_sites_solution_hydrogens geom
_audit_creation_method SHELXL-2018/3
_audit_update_record
;
2024-05-06 deposited with the CCDC.	2024-05-08 downloaded from the CCDC.
;
_cell_angle_alpha 90
_cell_angle_beta 90
_cell_angle_gamma 120
_cell_formula_units_Z 2
_cell_length_a 12.6858(8)
_cell_length_b 12.6858(8)
_cell_length_c 14.3160(19)
_cell_measurement_reflns_used 1189
_cell_measurement_temperature 173(2)
_cell_measurement_theta_max 25.7460
_cell_measurement_theta_min 4.2810
_cell_volume 1995.2(3)
_computing_cell_refinement 'CrysAlisPro 1.171.42.43a (Rigaku OD, 2022)'
_computing_data_collection 'X-Area (Stoe & Cie, 2001)'
_computing_data_reduction 'CrysAlisPro 1.171.42.43a (Rigaku OD, 2022)'
_computing_publication_material 'IUCr PublCIF online service'
_computing_structure_refinement 'SHELXL-2018/3 (Sheldrick, 2018)'
_computing_structure_solution 'SHELXT (G. M. Sheldrick, 2015)'
_diffrn_ambient_temperature 173(2)
_diffrn_detector 'image plate'
_diffrn_detector_area_resol_mean 6.67
_diffrn_detector_type 'STOE image plate (34 cm diameter)'
_diffrn_measured_fraction_theta_full 0.993
_diffrn_measured_fraction_theta_max 0.993
_diffrn_measurement_device '2-circle goniometer'
_diffrn_measurement_device_type 'STOE IPDS II two-circle-diffractometer'
_diffrn_measurement_method \w
_diffrn_radiation_monochromator mirror
_diffrn_radiation_type MoK\a
_diffrn_radiation_wavelength 0.71073
_diffrn_reflns_av_R_equivalents 0.2835
_diffrn_reflns_av_unetI/netI 0.1014
_diffrn_reflns_Laue_measured_fraction_full 0.993
_diffrn_reflns_Laue_measured_fraction_max 0.993
_diffrn_reflns_limit_h_max 14
_diffrn_reflns_limit_h_min -14
_diffrn_reflns_limit_k_max 14
_diffrn_reflns_limit_k_min -14
_diffrn_reflns_limit_l_max 14
_diffrn_reflns_limit_l_min -15
_diffrn_reflns_number 10894
_diffrn_reflns_point_group_measured_fraction_full 0.993
_diffrn_reflns_point_group_measured_fraction_max 0.993
_diffrn_reflns_theta_full 23.240
_diffrn_reflns_theta_max 23.240
_diffrn_reflns_theta_min 3.973
_diffrn_source 'Genix 3D I\mS microfocus X-ray source'
_exptl_absorpt_coefficient_mu 0.157
_exptl_absorpt_correction_T_max 1.00000
_exptl_absorpt_correction_T_min 0.24149
_exptl_absorpt_correction_type multi-scan
_exptl_absorpt_process_details
;
CrysAlisPro 1.171.42.43a (Rigaku Oxford Diffraction, 2022)
Empirical absorption correction using spherical harmonics,
implemented in SCALE3 ABSPACK scaling algorithm.
;
_exptl_crystal_colour colourless
_exptl_crystal_density_diffrn 1.245
_exptl_crystal_description needle
_exptl_crystal_F_000 792
_exptl_crystal_size_max 0.540
_exptl_crystal_size_mid 0.060
_exptl_crystal_size_min 0.050
_refine_diff_density_max 0.346
_refine_diff_density_min -0.342
_refine_diff_density_rms 0.072
_refine_ls_extinction_method none
_refine_ls_goodness_of_fit_ref 0.998
_refine_ls_hydrogen_treatment constr
_refine_ls_matrix_type full
_refine_ls_number_parameters 93
_refine_ls_number_reflns 999
_refine_ls_number_restraints 0
_refine_ls_restrained_S_all 0.998
_refine_ls_R_factor_all 0.0955
_refine_ls_R_factor_gt 0.0633
_refine_ls_shift/su_max 0.000
_refine_ls_shift/su_mean 0.000
_refine_ls_structure_factor_coef Fsqd
_refine_ls_weighting_details 'w=1/[\s^2^(Fo^2^)+(0.0735P)^2^] where P=(Fo^2^+2Fc^2^)/3'
_refine_ls_weighting_scheme calc
_refine_ls_wR_factor_gt 0.1465
_refine_ls_wR_factor_ref 0.1657
_reflns_Friedel_coverage 0.000
_reflns_number_gt 693
_reflns_number_total 999
_reflns_threshold_expression 'I > 2\s(I)'
_cod_data_source_file d4dt01166j3.cif
_cod_data_source_block wa3357
_cod_depositor_comments 'Adding full bibliography for 7715973--7715981.cif.'
_cod_original_cell_volume 1995.2(4)
_cod_database_code 7715974
_shelx_shelxl_version_number 2018/3
_shelx_space_group_comment
;
The symmetry employed for this shelxl refinement is uniquely defined
by the following loop, which should always be used as a source of
symmetry information in preference to the above space-group names.
They are only intended as comments.
;
_shelx_estimated_absorpt_t_min 0.920
_shelx_estimated_absorpt_t_max 0.992

loop_
_space_group_symop_operation_xyz
'x, y, z'
'-y, x-y, z'
'-x+y, -x, z'
'-x, -y, z+1/2'
'y, -x+y, z+1/2'
'x-y, x, z+1/2'
'-x, -y, -z'
'y, -x+y, -z'
'x-y, x, -z'
'x, y, -z-1/2'
'-y, x-y, -z-1/2'
'-x+y, -x, -z-1/2'

loop_
_atom_site_label
_atom_site_type_symbol
_atom_site_fract_x
_atom_site_fract_y
_atom_site_fract_z
_atom_site_U_iso_or_equiv
_atom_site_adp_type
_atom_site_occupancy
_atom_site_site_symmetry_order
_atom_site_calc_flag
_atom_site_refinement_flags_posn
_atom_site_refinement_flags_adp
_atom_site_refinement_flags_occupancy
_atom_site_disorder_assembly
_atom_site_disorder_group
Si1 Si 0.45090(13) 0.44003(12) 0.750000 0.0226(5) Uani 1 2 d S T P . .
N1 N 0.2499(3) 0.1808(3) 0.750000 0.0207(11) Uani 1 2 d S T P . .
C1 C 0.3112(3) 0.2160(3) 0.6624(3) 0.0176(9) Uani 1 1 d . . . . .
C2 C 0.4135(3) 0.3331(3) 0.6516(3) 0.0238(10) Uani 1 1 d . . . . .
C3 C 0.4768(3) 0.3600(4) 0.5670(3) 0.0301(11) Uani 1 1 d . . . . .
H3 H 0.547947 0.437301 0.559654 0.036 Uiso 1 1 calc R U . . .
C4 C 0.4398(3) 0.2788(4) 0.4941(3) 0.0311(11) Uani 1 1 d . . . . .
H4 H 0.484674 0.299538 0.437376 0.037 Uiso 1 1 calc R U . . .
C5 C 0.3366(4) 0.1667(4) 0.5046(3) 0.0298(11) Uani 1 1 d . . . . .
H5 H 0.309409 0.110598 0.454175 0.036 Uiso 1 1 calc R U . . .
C6 C 0.2718(3) 0.1346(3) 0.5873(3) 0.0241(10) Uani 1 1 d . . . . .
H6 H 0.200518 0.057122 0.593180 0.029 Uiso 1 1 calc R U . . .
C7 C 0.1234(4) 0.0877(4) 0.750000 0.0182(12) Uani 1 2 d S T P . .
C8 C 0.0356(4) 0.1225(4) 0.750000 0.0199(13) Uani 1 2 d S T P . .
H8 H 0.059981 0.206505 0.750000 0.024 Uiso 1 2 calc R U P . .
C9 C 0.3442(5) 0.5009(5) 0.750000 0.0327(16) Uani 1 2 d S T P . .
H9A H 0.349537 0.540494 0.690001 0.049 Uiso 0.5 1 calc R U P A -1
H9B H 0.366041 0.560311 0.800593 0.049 Uiso 0.5 1 calc R U P A -1
H9C H 0.260767 0.433905 0.759406 0.049 Uiso 0.5 1 calc R U P A -1
C10 C 0.6099(5) 0.5653(5) 0.750000 0.0368(17) Uani 1 2 d S T P . .
H10A H 0.664032 0.532987 0.764004 0.055 Uiso 0.5 1 calc R U P B -1
H10B H 0.620232 0.625286 0.797560 0.055 Uiso 0.5 1 calc R U P B -1
H10C H 0.630195 0.604291 0.688437 0.055 Uiso 0.5 1 calc R U P B -1

loop_
_atom_site_aniso_label
_atom_site_aniso_U_11
_atom_site_aniso_U_22
_atom_site_aniso_U_33
_atom_site_aniso_U_23
_atom_site_aniso_U_13
_atom_site_aniso_U_12
Si1 0.0156(8) 0.0149(8) 0.0317(11) 0.000 0.000 0.0034(7)
N1 0.010(2) 0.014(2) 0.034(3) 0.000 0.000 0.0023(18)
C1 0.0139(19) 0.017(2) 0.025(2) 0.0006(18) -0.0007(17) 0.0104(16)
C2 0.018(2) 0.021(2) 0.034(3) 0.0025(19) 0.0000(19) 0.0110(17)
C3 0.022(2) 0.025(2) 0.039(3) 0.008(2) 0.006(2) 0.0091(18)
C4 0.029(2) 0.035(2) 0.032(3) -0.003(2) 0.004(2) 0.017(2)
C5 0.037(2) 0.027(2) 0.032(3) -0.006(2) -0.004(2) 0.021(2)
C6 0.020(2) 0.021(2) 0.031(3) -0.001(2) -0.004(2) 0.0098(17)
C7 0.013(3) 0.019(3) 0.020(3) 0.000 0.000 0.006(2)
C8 0.015(3) 0.012(3) 0.031(3) 0.000 0.000 0.005(2)
C9 0.027(3) 0.023(3) 0.046(4) 0.000 0.000 0.011(3)
C10 0.026(3) 0.024(3) 0.046(5) 0.000 0.000 0.002(3)

loop_
_atom_type_symbol
_atom_type_description
_atom_type_scat_dispersion_real
_atom_type_scat_dispersion_imag
_atom_type_scat_source
C C 0.0033 0.0016 'International Tables Vol C Tables 4.2.6.8 and 6.1.1.4'
H H 0.0000 0.0000 'International Tables Vol C Tables 4.2.6.8 and 6.1.1.4'
N N 0.0061 0.0033 'International Tables Vol C Tables 4.2.6.8 and 6.1.1.4'
Si Si 0.0817 0.0704 'International Tables Vol C Tables 4.2.6.8 and 6.1.1.4'

loop_
_geom_angle_atom_site_label_1
_geom_angle_atom_site_label_2
_geom_angle_atom_site_label_3
_geom_angle
_geom_angle_site_symmetry_1
_geom_angle_site_symmetry_3
_geom_angle_publ_flag
C10 Si1 C2 113.73(15) . 10_557 ?
C10 Si1 C2 113.73(15) . . ?
C2 Si1 C2 99.5(2) 10_557 . ?
C10 Si1 C9 110.6(3) . . ?
C2 Si1 C9 109.37(15) 10_557 . ?
C2 Si1 C9 109.37(15) . . ?
C1 N1 C1 123.3(4) . 10_557 ?
C1 N1 C7 117.8(2) . . ?
C1 N1 C7 117.8(2) 10_557 . ?
C6 C1 C2 119.6(4) . . ?
C6 C1 N1 120.5(3) . . ?
C2 C1 N1 119.9(3) . . ?
C3 C2 C1 117.8(4) . . ?
C3 C2 Si1 125.2(3) . . ?
C1 C2 Si1 117.0(3) . . ?
C4 C3 C2 122.4(4) . . ?
C4 C3 H3 118.8 . . ?
C2 C3 H3 118.8 . . ?
C3 C4 C5 118.8(4) . . ?
C3 C4 H4 120.6 . . ?
C5 C4 H4 120.6 . . ?
C4 C5 C6 121.1(4) . . ?
C4 C5 H5 119.4 . . ?
C6 C5 H5 119.4 . . ?
C5 C6 C1 120.0(3) . . ?
C5 C6 H6 120.0 . . ?
C1 C6 H6 120.0 . . ?
C8 C7 C8 119.2(5) . 3 ?
C8 C7 N1 118.8(4) . . ?
C8 C7 N1 122.0(4) 3 . ?
C7 C8 C7 120.8(5) . 2 ?
C7 C8 H8 119.6 . . ?
C7 C8 H8 119.6 2 . ?
Si1 C9 H9A 109.5 . . ?
Si1 C9 H9B 109.5 . . ?
H9A C9 H9B 109.5 . . ?
Si1 C9 H9C 109.5 . . ?
H9A C9 H9C 109.5 . . ?
H9B C9 H9C 109.5 . . ?
Si1 C10 H10A 109.5 . . ?
Si1 C10 H10B 109.5 . . ?
H10A C10 H10B 109.5 . . ?
Si1 C10 H10C 109.5 . . ?
H10A C10 H10C 109.5 . . ?
H10B C10 H10C 109.5 . . ?

loop_
_geom_bond_atom_site_label_1
_geom_bond_atom_site_label_2
_geom_bond_distance
_geom_bond_site_symmetry_2
_geom_bond_publ_flag
Si1 C10 1.841(6) . ?
Si1 C2 1.846(4) 10_557 ?
Si1 C2 1.846(4) . ?
Si1 C9 1.864(5) . ?
N1 C1 1.425(4) . ?
N1 C1 1.425(4) 10_557 ?
N1 C7 1.440(6) . ?
C1 C6 1.399(5) . ?
C1 C2 1.409(5) . ?
C2 C3 1.397(6) . ?
C3 C4 1.374(6) . ?
C3 H3 0.9500 . ?
C4 C5 1.377(6) . ?
C4 H4 0.9500 . ?
C5 C6 1.380(5) . ?
C5 H5 0.9500 . ?
C6 H6 0.9500 . ?
C7 C8 1.387(6) . ?
C7 C8 1.393(6) 3 ?
C8 H8 0.9500 . ?
C9 H9A 0.9800 . ?
C9 H9B 0.9800 . ?
C9 H9C 0.9800 . ?
C10 H10A 0.9800 . ?
C10 H10B 0.9800 . ?
C10 H10C 0.9800 . ?

loop_
_geom_torsion_atom_site_label_1
_geom_torsion_atom_site_label_2
_geom_torsion_atom_site_label_3
_geom_torsion_atom_site_label_4
_geom_torsion
_geom_torsion_site_symmetry_1
_geom_torsion_site_symmetry_2
_geom_torsion_site_symmetry_3
_geom_torsion_site_symmetry_4
_geom_torsion_publ_flag
C1 N1 C1 C6 141.9(3) 10_557 . . . ?
C7 N1 C1 C6 -26.4(5) . . . . ?
C1 N1 C1 C2 -37.1(6) 10_557 . . . ?
C7 N1 C1 C2 154.7(4) . . . . ?
C6 C1 C2 C3 -4.2(5) . . . . ?
N1 C1 C2 C3 174.8(3) . . . . ?
C6 C1 C2 Si1 174.4(2) . . . . ?
N1 C1 C2 Si1 -6.7(4) . . . . ?
C10 Si1 C2 C3 -22.6(4) . . . . ?
C2 Si1 C2 C3 -143.9(3) 10_557 . . . ?
C9 Si1 C2 C3 101.6(3) . . . . ?
C10 Si1 C2 C1 159.0(3) . . . . ?
C2 Si1 C2 C1 37.7(4) 10_557 . . . ?
C9 Si1 C2 C1 -76.9(3) . . . . ?
C1 C2 C3 C4 2.6(5) . . . . ?
Si1 C2 C3 C4 -175.8(3) . . . . ?
C2 C3 C4 C5 0.1(6) . . . . ?
C3 C4 C5 C6 -1.2(6) . . . . ?
C4 C5 C6 C1 -0.4(5) . . . . ?
C2 C1 C6 C5 3.2(5) . . . . ?
N1 C1 C6 C5 -175.8(3) . . . . ?
C1 N1 C7 C8 -95.5(3) . . . . ?
C1 N1 C7 C8 95.5(3) 10_557 . . . ?
C1 N1 C7 C8 84.5(3) . . . 3 ?
C1 N1 C7 C8 -84.5(3) 10_557 . . 3 ?
C8 C7 C8 C7 0.0 3 . . 2 ?
N1 C7 C8 C7 180.0 . . . 2 ?
